data_7156119
loop_
_publ_author_name
'Yang, Ya-Fen'
'Hu, Wei-Bo'
'Shi, Lei'
'Li, Sheng-Gang'
'Zhao, Xiao-Li'
'Liu, Yahu A.'
'Li, Jiu-Sheng'
'Jiang, Biao'
'Wen, Ke'

_publ_section_title
;
 Guest-regulated chirality switching of planar chiral pseudo[1]catenanes.
;
_journal_issue 12
_journal_name_full 'Organic &amp; biomolecular chemistry'
_journal_page_first 2028
_journal_page_last 2032
_journal_paper_doi 10.1039/c8ob00156a
_journal_volume 16
_journal_year 2018
_chemical_formula_moiety 'C57 H60 N4 O12, C6 H8 N2'
_chemical_formula_sum 'C63 H68 N6 O12'
_chemical_formula_weight 1101.23
_space_group_crystal_system orthorhombic
_space_group_IT_number 61
_space_group_name_Hall '-P 2ac 2ab'
_space_group_name_H-M_alt 'P b c a'
_symmetry_space_group_name_Hall '-P 2ac 2ab'
_symmetry_space_group_name_H-M 'P b c a'
_atom_sites_solution_hydrogens geom
_atom_sites_solution_primary dual
_audit_creation_date 2018-02-06
_audit_creation_method
;
Olex2 1.2
(compiled 2017.08.10 svn.r3458 for OlexSys, GUI svn.r5381)
;
_audit_update_record
;
2018-02-06 deposited with the CCDC.
2018-02-09 downloaded from the CCDC.
;
_cell_angle_alpha 90
_cell_angle_beta 90
_cell_angle_gamma 90
_cell_formula_units_Z 8
_cell_length_a 20.9082(3)
_cell_length_b 23.7424(4)
_cell_length_c 23.9838(4)
_cell_measurement_reflns_used 16102
_cell_measurement_temperature 293(2)
_cell_measurement_theta_max 71.9590
_cell_measurement_theta_min 4.1690
_cell_volume 11905.8(3)
_computing_cell_refinement 'CrysAlisPro 1.171.39.32a (Rigaku OD, 2017)'
_computing_data_collection 'CrysAlisPro 1.171.39.32a (Rigaku OD, 2017)'
_computing_data_reduction 'CrysAlisPro 1.171.39.32a (Rigaku OD, 2017)'
_computing_molecular_graphics 'Olex2 (Dolomanov et al., 2009)'
_computing_publication_material 'Olex2 (Dolomanov et al., 2009)'
_computing_structure_refinement 'ShelXL (Sheldrick, 2015)'
_computing_structure_solution 'ShelXT (Sheldrick, 2015)'
_diffrn_ambient_temperature 293(2)
_diffrn_detector 'CCD plate'
_diffrn_measured_fraction_theta_full 0.992
_diffrn_measured_fraction_theta_max 0.992
_diffrn_measurement_details
;
List of Runs (angles in degrees, time in seconds):

  # Type    Start    End  Width  t~exp~   \w     \q     \k     \f   Frames
#--------------------------------------------------------------------------
  1  \w    -50.00 -24.00   1.00    2.50    --    0.00 -11.00 136.00   26
  2  \w     15.00  41.00   1.00    2.50    --    0.00  11.00 -51.00   26
  3  \w     25.00  69.00   1.00   10.00    --   95.80 -11.00 136.00   44
  4  \w    116.00 147.00   1.00   10.00    --   95.80  11.00 -51.00   31
  5  \w    -88.00  19.00   1.00    2.50    --    0.00 -38.00  90.00  107
  6  \w    -23.00  23.00   1.00    2.50    --    0.00  57.00 150.00   46
  7  \w     54.00  80.00   1.00    2.50    --    0.00  57.00 150.00   26
  8  \w     82.00 108.00   1.00   10.00    --   95.80 -77.00 -30.00   26
  9  \w      7.00  32.00   1.00   10.00    --   95.80 -61.00  60.00   25
 10  \w     42.00 115.00   1.00   10.00    --   95.80 -61.00  60.00   73
 11  \w      6.00 119.00   1.00   10.00    --   95.80 -61.00 -30.00  113
 12  \w     47.00 119.00   1.00   10.00    --   95.80 -82.00   0.00   72
 13  \w      7.00 123.00   1.00   10.00    --   95.80 -15.00 -30.00  116
 14  \w     91.00 164.00   1.00   10.00    --   95.80  30.00-150.00   73
 15  \w     18.00 114.00   1.00   10.00    --   95.80 -45.00  60.00   96
;
_diffrn_measurement_device 'four-circle diffractometer'
_diffrn_measurement_device_type 'XtaLAB AFC12 (RINC): Kappa dual home/near'
_diffrn_measurement_method '\w scans'
_diffrn_orient_matrix_type 'CrysAlisPro convention (1999,Acta A55,543-557)'
_diffrn_orient_matrix_UB_11 0.0082184000
_diffrn_orient_matrix_UB_12 0.0026586000
_diffrn_orient_matrix_UB_13 -0.0637575000
_diffrn_orient_matrix_UB_21 0.0076588000
_diffrn_orient_matrix_UB_22 0.0644738000
_diffrn_orient_matrix_UB_23 0.0033934000
_diffrn_orient_matrix_UB_31 0.0728127000
_diffrn_orient_matrix_UB_32 -0.0070780000
_diffrn_orient_matrix_UB_33 0.0068269000
_diffrn_radiation_monochromator graphite
_diffrn_radiation_probe x-ray
_diffrn_radiation_type CuK\a
_diffrn_radiation_wavelength 1.54184
_diffrn_reflns_av_R_equivalents 0.0442
_diffrn_reflns_av_unetI/netI 0.0309
_diffrn_reflns_Laue_measured_fraction_full 0.992
_diffrn_reflns_Laue_measured_fraction_max 0.992
_diffrn_reflns_limit_h_max 25
_diffrn_reflns_limit_h_min -13
_diffrn_reflns_limit_k_max 28
_diffrn_reflns_limit_k_min -24
_diffrn_reflns_limit_l_max 29
_diffrn_reflns_limit_l_min -29
_diffrn_reflns_number 75376
_diffrn_reflns_point_group_measured_fraction_full 0.992
_diffrn_reflns_point_group_measured_fraction_max 0.992
_diffrn_reflns_theta_full 67.684
_diffrn_reflns_theta_max 69.999
_diffrn_reflns_theta_min 4.155
_diffrn_source 'fine-focus sealed X-ray tube'
_diffrn_source_type 'Enhance (Cu) X-ray Source'
_exptl_absorpt_coefficient_mu 0.698
_exptl_absorpt_correction_T_max 1.00000
_exptl_absorpt_correction_T_min 0.62360
_exptl_absorpt_correction_type multi-scan
_exptl_absorpt_process_details
;
CrysAlisPro 1.171.39.32a (Rigaku Oxford Diffraction, 2017)
Empirical absorption correction using spherical harmonics,
 implemented in SCALE3 ABSPACK scaling algorithm.
;
_exptl_crystal_density_diffrn 1.229
_exptl_crystal_description block
_exptl_crystal_F_000 4672
_exptl_crystal_size_max 0.48
_exptl_crystal_size_mid 0.42
_exptl_crystal_size_min 0.36
_refine_diff_density_max 1.135
_refine_diff_density_min -0.925
_refine_diff_density_rms 0.071
_refine_ls_extinction_coef 0.00009(7)
_refine_ls_extinction_expression Fc^*^=kFc[1+0.001xFc^2^\l^3^/sin(2\q)]^-1/4^
_refine_ls_extinction_method 'SHELXL-2018/1 (Sheldrick 2018)'
_refine_ls_goodness_of_fit_ref 1.436
_refine_ls_hydrogen_treatment constr
_refine_ls_matrix_type full
_refine_ls_number_parameters 731
_refine_ls_number_reflns 11202
_refine_ls_number_restraints 1410
_refine_ls_restrained_S_all 1.625
_refine_ls_R_factor_all 0.1236
_refine_ls_R_factor_gt 0.1012
_refine_ls_shift/su_max 0.000
_refine_ls_shift/su_mean 0.000
_refine_ls_structure_factor_coef Fsqd
_refine_ls_weighting_details 'w=1/[\s^2^(Fo^2^)+(0.2000P)^2^] where P=(Fo^2^+2Fc^2^)/3'
_refine_ls_weighting_scheme calc
_refine_ls_wR_factor_gt 0.3309
_refine_ls_wR_factor_ref 0.3593
_reflns_Friedel_coverage 0.000
_reflns_number_gt 8010
_reflns_number_total 11202
_reflns_threshold_expression 'I > 2\s(I)'
_cod_data_source_file c8ob00156a2.cif
_cod_data_source_block exp_1
_cod_depositor_comments 'Adding full bibliography for 7156117--7156122.cif.'
_cod_database_code 7156119
_shelx_shelxl_version_number 2018/1
_chemical_oxdiff_formula 'C1 H1 N1 O1'
_shelx_space_group_comment
;
The symmetry employed for this shelxl refinement is uniquely defined
by the following loop, which should always be used as a source of
symmetry information in preference to the above space-group names.
They are only intended as comments.
;
_shelx_estimated_absorpt_t_max 0.787
_shelx_estimated_absorpt_t_min 0.730
_reflns_odcompleteness_completeness 99.89
_reflns_odcompleteness_iscentric 1
_reflns_odcompleteness_theta 66.97
_olex2_refinement_description
;
1. Fixed Uiso
 At 1.2 times of:
  All C(H) groups, All C(H,H) groups
 At 1.5 times of:
  All C(H,H,H) groups
2. Restrained distances
 C41-C42
 1.52 with sigma of 0.005
 C40-C41
 1.52 with sigma of 0.001
 C02-C03
 1.52 with sigma of 0.01
 C04-C05
 1.52 with sigma of 0.01
 C43-C44
 1.52 with sigma of 0.001
 C43-C41
 2.45 with sigma of 0.01
 C02-C03 = C04-C05
 1.54 with sigma of 0.01
3. Rigid bond restraints
 C43, C44, C41, C42, C02, C03
 with sigma for 1-2 distances of 0.001 and sigma for 1-3 distances of 0.002
 O11, C44
 with sigma for 1-2 distances of 0.001 and sigma for 1-3 distances of 0.001
 C40, C41
 with sigma for 1-2 distances of 0.001 and sigma for 1-3 distances of 0.001
 C39, C40
 with sigma for 1-2 distances of 0.001 and sigma for 1-3 distances of 0.001
 C42, C43
 with sigma for 1-2 distances of 0.001 and sigma for 1-3 distances of 0.001
 C01, C02
 with sigma for 1-2 distances of 0.001 and sigma for 1-3 distances of 0.001
4. Uiso/Uaniso restraints and constraints
C1 \\sim C2 \\sim C3 \\sim C4 \\sim C5 \\sim C6 \\sim C7 \\sim C8 \\sim C9
\\sim C10 \\sim C11 \\sim C12 \\sim C13 \\sim C14 \\sim C15 \\sim C16 \\sim C17
\\sim C18 \\sim C19 \\sim C20 \\sim C21 \\sim C22 \\sim C23 \\sim C24 \\sim C25
\\sim C26 \\sim C27 \\sim C28 \\sim C29 \\sim C30 \\sim C31 \\sim C32 \\sim C33
\\sim C34 \\sim C35 \\sim C36 \\sim C37 \\sim C38 \\sim C39 \\sim C40 \\sim C41
\\sim C42 \\sim C43 \\sim C44 \\sim C45 \\sim C46 \\sim C47 \\sim C48 \\sim C49
\\sim C50 \\sim C51 \\sim C52 \\sim C53 \\sim C54 \\sim C55 \\sim C56 \\sim C57
\\sim C01 \\sim C02 \\sim C03 \\sim C04 \\sim C05 \\sim C06: within 3.8A with
sigma of 0.01 and sigma for terminal atoms of 0.02
Uanis(C41) \\sim Ueq, Uanis(C40) \\sim Ueq: with sigma of 0.001 and sigma for
terminal atoms of 0.002
5.a Secondary CH2 refined with riding coordinates:
 C39(H39A,H39B), C40(H40A,H40B), C41(H41A,H41B), C42(H42A,H42B), C43(H43A,
 H43B), C44(H44A,H44B), C53(H53A,H53B), C54(H54A,H54B), C55(H55A,H55B),
 C56(H56A,H56B), C57(H57A,H57B), C02(H02A,H02B), C03(H03A,H03B), C04(H04A,H04B),
  C05(H05A,H05B)
5.b Me refined with riding coordinates:
 C45(H45A,H45B,H45C), C46(H46A,H46B,H46C), C47(H47A,H47B,H47C), C48(H48A,H48B,
 H48C), C49(H49A,H49B,H49C), C50(H50A,H50B,H50C), C51(H51A,H51B,H51C), C52(H52A,
 H52B,H52C)
5.c Aromatic/amide H refined with riding coordinates:
 C3(H3), C6(H6), C9(H9), C12(H12), C13(H13), C16(H16), C20(H20), C23(H23),
 C26(H26), C29(H29), C31(H31), C34(H34), C36(H36), C37(H37)
;
_olex2_submission_special_instructions 'No special instructions were received'
_oxdiff_exptl_absorpt_empirical_details
;
Empirical correction (ABSPACK) includes:
- Absorption correction using spherical harmonics
- Frame scaling
;
_oxdiff_exptl_absorpt_empirical_full_max 1.654
_oxdiff_exptl_absorpt_empirical_full_min 0.637

loop_
_space_group_symop_operation_xyz
'x, y, z'
'-x+1/2, -y, z+1/2'
'-x, y+1/2, -z+1/2'
'x+1/2, -y+1/2, -z'
'-x, -y, -z'
'x-1/2, y, -z-1/2'
'x, -y-1/2, z-1/2'
'-x-1/2, y-1/2, z'

loop_
_atom_site_label
_atom_site_type_symbol
_atom_site_fract_x
_atom_site_fract_y
_atom_site_fract_z
_atom_site_U_iso_or_equiv
_atom_site_adp_type
_atom_site_occupancy
_atom_site_site_symmetry_order
_atom_site_calc_flag
_atom_site_refinement_flags_posn
_atom_site_refinement_flags_adp
O1 O 0.55361(12) 0.54592(12) 0.28787(11) 0.0762(7) Uani 1 1 d . .
O2 O 0.75892(13) 0.63717(14) 0.17340(12) 0.0849(8) Uani 1 1 d . .
O3 O 0.74068(14) 0.84187(14) 0.16749(14) 0.0912(9) Uani 1 1 d . .
O4 O 0.52221(14) 0.71264(16) 0.14994(16) 0.1054(10) Uani 1 1 d . .
O5 O 0.76002(16) 0.89990(15) 0.36356(15) 0.1008(11) Uani 1 1 d . .
O6 O 0.52109(15) 0.90918(16) 0.26610(14) 0.1029(10) Uani 1 1 d . .
O7 O 0.54861(16) 0.84853(12) 0.46727(14) 0.0920(9) Uani 1 1 d . .
O8 O 0.78296(14) 0.74822(14) 0.50121(15) 0.0922(9) Uani 1 1 d . .
O9 O 0.56019(10) 0.63747(10) 0.47506(10) 0.0613(6) Uani 1 1 d . .
O10 O 0.5548(2) 0.48033(14) 0.58725(14) 0.1065(11) Uani 1 1 d . .
O11 O 0.91813(15) 0.54191(15) 0.52355(13) 0.0962(9) Uani 1 1 d . U
O12 O 0.78658(10) 0.57817(11) 0.37264(9) 0.0660(6) Uani 1 1 d . .
N1 N 0.45827(18) 0.6022(2) 0.58916(18) 0.0995(13) Uani 1 1 d . .
N2 N 0.55926(14) 0.55819(12) 0.52977(12) 0.0609(7) Uani 1 1 d . .
N3 N 0.84997(12) 0.56071(12) 0.45022(11) 0.0576(6) Uani 1 1 d . .
N4 N 0.95437(15) 0.5593(2) 0.37947(18) 0.0964(12) Uani 1 1 d . .
C1 C 0.66471(15) 0.55964(13) 0.27917(13) 0.0534(7) Uani 1 1 d . U
C2 C 0.60369(15) 0.56863(14) 0.25753(13) 0.0569(7) Uani 1 1 d . U
C3 C 0.59595(17) 0.59940(16) 0.20855(13) 0.0635(8) Uani 1 1 d . U
H3 H 0.555068 0.604792 0.194233 0.076 Uiso 1 1 calc R .
C4 C 0.64832(17) 0.62226(16) 0.18055(13) 0.0642(8) Uani 1 1 d . U
C5 C 0.70898(16) 0.61374(15) 0.20220(13) 0.0626(8) Uani 1 1 d . U
C6 C 0.71687(16) 0.58190(14) 0.25045(13) 0.0577(7) Uani 1 1 d . U
H6 H 0.757939 0.575322 0.263850 0.069 Uiso 1 1 calc R .
C7 C 0.63381(18) 0.72037(17) 0.14452(13) 0.0685(8) Uani 1 1 d . U
C8 C 0.57537(19) 0.74697(19) 0.15545(15) 0.0734(9) Uani 1 1 d . U
C9 C 0.57365(18) 0.80353(19) 0.17082(15) 0.0731(9) Uani 1 1 d . U
H9 H 0.534280 0.820456 0.177520 0.088 Uiso 1 1 calc R .
C10 C 0.62837(18) 0.83503(17) 0.17635(14) 0.0700(8) Uani 1 1 d . U
C11 C 0.68639(18) 0.80875(17) 0.16414(14) 0.0701(8) Uani 1 1 d . U
C12 C 0.68889(17) 0.75225(17) 0.14882(14) 0.0679(8) Uani 1 1 d . U
H12 H 0.728275 0.735671 0.141368 0.081 Uiso 1 1 calc R .
C13 C 0.6922(2) 0.90072(16) 0.28124(19) 0.0782(9) Uani 1 1 d . U
H13 H 0.728089 0.898240 0.258492 0.094 Uiso 1 1 calc R .
C14 C 0.63244(19) 0.90232(15) 0.25660(17) 0.0708(9) Uani 1 1 d . U
C15 C 0.5787(2) 0.90811(16) 0.29186(17) 0.0736(9) Uani 1 1 d . U
C16 C 0.5878(2) 0.91211(15) 0.34939(17) 0.0759(9) Uani 1 1 d . U
H16 H 0.552285 0.917020 0.372186 0.091 Uiso 1 1 calc R .
C17 C 0.6476(2) 0.90905(14) 0.37380(17) 0.0725(9) Uani 1 1 d . U
C18 C 0.7006(2) 0.90267(16) 0.33840(18) 0.0768(9) Uani 1 1 d . U
C19 C 0.6601(2) 0.85297(14) 0.46192(15) 0.0686(8) Uani 1 1 d . U
C20 C 0.7199(2) 0.82881(16) 0.47107(16) 0.0727(9) Uani 1 1 d . U
H20 H 0.756566 0.849490 0.463139 0.087 Uiso 1 1 calc R .
C21 C 0.72579(19) 0.77451(16) 0.49177(14) 0.0668(8) Uani 1 1 d . U
C22 C 0.67117(16) 0.74264(14) 0.50407(12) 0.0569(7) Uani 1 1 d . U
C23 C 0.61240(17) 0.76818(14) 0.49657(13) 0.0603(7) Uani 1 1 d . U
H23 H 0.575565 0.748284 0.505766 0.072 Uiso 1 1 calc R .
C24 C 0.60648(19) 0.82222(15) 0.47589(14) 0.0662(8) Uani 1 1 d . U
C25 C 0.67512(15) 0.64207(13) 0.47445(11) 0.0509(6) Uani 1 1 d . U
C26 C 0.73206(15) 0.62693(14) 0.44835(12) 0.0538(7) Uani 1 1 d . U
H26 H 0.770622 0.641598 0.461100 0.065 Uiso 1 1 calc R .
C27 C 0.73164(14) 0.59016(13) 0.40350(12) 0.0508(6) Uani 1 1 d . U
C28 C 0.67550(13) 0.56747(12) 0.38270(11) 0.0477(6) Uani 1 1 d . U
C29 C 0.61890(14) 0.58281(12) 0.40850(12) 0.0513(6) Uani 1 1 d . U
H29 H 0.580334 0.568285 0.395604 0.062 Uiso 1 1 calc R .
C30 C 0.61912(14) 0.61948(13) 0.45321(12) 0.0499(6) Uani 1 1 d . U
C31 C 0.89549(18) 0.56894(19) 0.36066(18) 0.0785(10) Uani 1 1 d . U
H31 H 0.888866 0.575091 0.322800 0.094 Uiso 1 1 calc R .
C32 C 0.84490(15) 0.56990(13) 0.39634(14) 0.0553(7) Uani 1 1 d . U
C33 C 0.90827(17) 0.55064(15) 0.46797(16) 0.0672(8) Uani 1 1 d . U
C34 C 0.96039(19) 0.5498(2) 0.4327(2) 0.0854(11) Uani 1 1 d . U
H34 H 1.000733 0.542311 0.447233 0.102 Uiso 1 1 calc R .
C35 C 0.53453(14) 0.60711(14) 0.51718(14) 0.0572(7) Uani 1 1 d . U
C36 C 0.48369(18) 0.62995(19) 0.54683(18) 0.0780(10) Uani 1 1 d . U
H36 H 0.467441 0.664982 0.536828 0.094 Uiso 1 1 calc R .
C37 C 0.4831(2) 0.5537(2) 0.6026(2) 0.0905(12) Uani 1 1 d . U
H37 H 0.466877 0.534254 0.633158 0.109 Uiso 1 1 calc R .
C38 C 0.5329(2) 0.53049(18) 0.57239(17) 0.0775(10) Uani 1 1 d . U
C39 C 0.6072(3) 0.4593(2) 0.5582(3) 0.1120(13) Uani 1 1 d . U
H39A H 0.607642 0.470692 0.519402 0.134 Uiso 1 1 calc R .
H39B H 0.611262 0.418737 0.561261 0.134 Uiso 1 1 calc R .
C40 C 0.6567(3) 0.4914(3) 0.5941(4) 0.1441(15) Uani 1 1 d D U
H40A H 0.650190 0.531790 0.591224 0.173 Uiso 1 1 calc R .
H40B H 0.653415 0.480493 0.632920 0.173 Uiso 1 1 calc R .
C41 C 0.7215(3) 0.4750(3) 0.5705(3) 0.1495(15) Uani 1 1 d D U
H41A H 0.723721 0.482802 0.530805 0.179 Uiso 1 1 calc R .
H41B H 0.730209 0.435389 0.576658 0.179 Uiso 1 1 calc R .
C42 C 0.7686(3) 0.5121(3) 0.6030(3) 0.1390(15) Uani 1 1 d D U
H42A H 0.774067 0.499675 0.641215 0.167 Uiso 1 1 calc R .
H42B H 0.756715 0.551605 0.602271 0.167 Uiso 1 1 calc R .
C43 C 0.8299(3) 0.4992(2) 0.5654(3) 0.1341(15) Uani 1 1 d D U
H43A H 0.856161 0.470371 0.582557 0.161 Uiso 1 1 calc R .
H43B H 0.817021 0.486416 0.528677 0.161 Uiso 1 1 calc R .
C44 C 0.8665(2) 0.5543(2) 0.5613(2) 0.1027(11) Uani 1 1 d D U
H44A H 0.839545 0.584095 0.546586 0.123 Uiso 1 1 calc R .
H44B H 0.882739 0.565727 0.597438 0.123 Uiso 1 1 calc R .
C45 C 0.8208(2) 0.6346(3) 0.1973(2) 0.0966(13) Uani 1 1 d . U
H45A H 0.850904 0.652514 0.172816 0.145 Uiso 1 1 calc R .
H45B H 0.820595 0.653662 0.232591 0.145 Uiso 1 1 calc R .
H45C H 0.832756 0.595966 0.202625 0.145 Uiso 1 1 calc R .
C46 C 0.49100(19) 0.5563(2) 0.2694(2) 0.0898(13) Uani 1 1 d . U
H46A H 0.461175 0.538222 0.294026 0.135 Uiso 1 1 calc R .
H46B H 0.483184 0.596097 0.269089 0.135 Uiso 1 1 calc R .
H46C H 0.485832 0.541513 0.232383 0.135 Uiso 1 1 calc R .
C47 C 0.4625(3) 0.7365(3) 0.1610(3) 0.1240(19) Uani 1 1 d . U
H47A H 0.429715 0.708723 0.155765 0.186 Uiso 1 1 calc R .
H47B H 0.461428 0.749822 0.198809 0.186 Uiso 1 1 calc R .
H47C H 0.455258 0.767528 0.136069 0.186 Uiso 1 1 calc R .
C48 C 0.8006(2) 0.8156(3) 0.1607(3) 0.1107(16) Uani 1 1 d . U
H48A H 0.833921 0.843236 0.163941 0.166 Uiso 1 1 calc R .
H48B H 0.806077 0.787344 0.188881 0.166 Uiso 1 1 calc R .
H48C H 0.802642 0.798360 0.124503 0.166 Uiso 1 1 calc R .
C49 C 0.8131(3) 0.8818(2) 0.3320(3) 0.1102(17) Uani 1 1 d . U
H49A H 0.850708 0.882054 0.354971 0.165 Uiso 1 1 calc R .
H49B H 0.805582 0.844224 0.318607 0.165 Uiso 1 1 calc R .
H49C H 0.819211 0.906632 0.300874 0.165 Uiso 1 1 calc R .
C50 C 0.4664(3) 0.9192(3) 0.2981(3) 0.1235(19) Uani 1 1 d . U
H50A H 0.429348 0.918767 0.274506 0.185 Uiso 1 1 calc R .
H50B H 0.462382 0.890431 0.326045 0.185 Uiso 1 1 calc R .
H50C H 0.469905 0.955321 0.315894 0.185 Uiso 1 1 calc R .
C51 C 0.8394(3) 0.7774(3) 0.4907(4) 0.140(2) Uani 1 1 d . U
H51A H 0.875353 0.753694 0.499180 0.210 Uiso 1 1 calc R .
H51B H 0.840949 0.788002 0.452069 0.210 Uiso 1 1 calc R .
H51C H 0.840998 0.810575 0.513495 0.210 Uiso 1 1 calc R .
C52 C 0.4933(3) 0.8205(2) 0.4874(3) 0.1058(15) Uani 1 1 d . U
H52A H 0.456077 0.842568 0.479060 0.159 Uiso 1 1 calc R .
H52B H 0.489720 0.784328 0.469662 0.159 Uiso 1 1 calc R .
H52C H 0.496739 0.815464 0.526976 0.159 Uiso 1 1 calc R .
C53 C 0.67490(15) 0.52804(13) 0.33295(12) 0.0539(7) Uani 1 1 d . U
H53A H 0.715233 0.507931 0.331199 0.065 Uiso 1 1 calc R .
H53B H 0.641021 0.500533 0.337625 0.065 Uiso 1 1 calc R .
C54 C 0.6375(2) 0.65872(17) 0.12929(13) 0.0725(9) Uani 1 1 d . U
H54A H 0.672295 0.652964 0.103125 0.087 Uiso 1 1 calc R .
H54B H 0.598065 0.647463 0.111172 0.087 Uiso 1 1 calc R .
C55 C 0.6259(2) 0.89626(17) 0.19466(16) 0.0777(10) Uani 1 1 d . U
H55A H 0.660148 0.916893 0.176530 0.093 Uiso 1 1 calc R .
H55B H 0.585641 0.912650 0.182888 0.093 Uiso 1 1 calc R .
C56 C 0.6546(2) 0.91151(16) 0.43568(18) 0.0817(10) Uani 1 1 d . U
H56A H 0.617942 0.930805 0.451423 0.098 Uiso 1 1 calc R .
H56B H 0.692515 0.933180 0.444887 0.098 Uiso 1 1 calc R .
C57 C 0.67587(16) 0.68291(14) 0.52317(12) 0.0565(7) Uani 1 1 d . U
H57A H 0.640305 0.674571 0.547799 0.068 Uiso 1 1 calc R .
H57B H 0.715130 0.677945 0.544151 0.068 Uiso 1 1 calc R .
N01 N 0.4236(3) 0.7325(7) 0.3645(6) 0.292(8) Uani 1 1 d . .
N02 N 0.8063(4) 0.7237(4) 0.3216(5) 0.217(5) Uani 1 1 d . .
C01 C 0.4765(5) 0.7306(5) 0.3562(4) 0.175(2) Uani 1 1 d . U
C02 C 0.5394(4) 0.7037(4) 0.3473(4) 0.1604(18) Uani 1 1 d D U
H02A H 0.535686 0.671840 0.322186 0.192 Uiso 1 1 calc R .
H02B H 0.557493 0.691006 0.382285 0.192 Uiso 1 1 calc R .
C03 C 0.5790(4) 0.7487(4) 0.3223(4) 0.169(2) Uani 1 1 d D U
H03A H 0.585135 0.778205 0.349697 0.202 Uiso 1 1 calc R .
H03B H 0.556033 0.764828 0.291005 0.202 Uiso 1 1 calc R .
C04 C 0.6452(3) 0.7284(4) 0.3019(3) 0.1482(18) Uani 1 1 d D U
H04A H 0.643890 0.688459 0.293277 0.178 Uiso 1 1 calc R .
H04B H 0.657648 0.748688 0.268515 0.178 Uiso 1 1 calc R .
C05 C 0.6914(3) 0.7393(3) 0.3476(3) 0.1259(15) Uani 1 1 d D U
H05A H 0.687448 0.778137 0.359792 0.151 Uiso 1 1 calc R .
H05B H 0.681726 0.715124 0.379031 0.151 Uiso 1 1 calc R .
C06 C 0.7559(4) 0.7291(3) 0.3292(3) 0.1198(16) Uani 1 1 d . U

loop_
_atom_site_aniso_label
_atom_site_aniso_U_11
_atom_site_aniso_U_22
_atom_site_aniso_U_33
_atom_site_aniso_U_23
_atom_site_aniso_U_13
_atom_site_aniso_U_12
O1 0.0583(14) 0.0993(19) 0.0710(15) 0.0199(13) -0.0092(11) -0.0143(13)
O2 0.0661(16) 0.115(2) 0.0737(16) 0.0182(15) 0.0159(12) 0.0024(14)
O3 0.0716(18) 0.092(2) 0.110(2) 0.0147(16) 0.0075(15) -0.0092(14)
O4 0.0641(18) 0.121(3) 0.131(3) -0.003(2) -0.0087(17) -0.0082(17)
O5 0.086(2) 0.106(2) 0.110(2) 0.0207(18) -0.0284(18) -0.0321(18)
O6 0.078(2) 0.138(3) 0.093(2) 0.0068(19) -0.0034(16) 0.0210(18)
O7 0.093(2) 0.0792(18) 0.104(2) 0.0024(15) 0.0011(17) 0.0317(16)
O8 0.0592(16) 0.097(2) 0.120(2) 0.0201(17) -0.0212(15) -0.0028(14)
O9 0.0509(12) 0.0646(13) 0.0685(14) 0.0075(10) 0.0088(10) 0.0153(10)
O10 0.148(3) 0.079(2) 0.092(2) 0.0232(16) 0.018(2) -0.019(2)
O11 0.0852(19) 0.122(2) 0.0817(19) 0.0102(17) -0.0203(13) 0.0147(17)
O12 0.0438(12) 0.1028(18) 0.0514(11) -0.0082(11) 0.0041(9) 0.0104(11)
N1 0.068(2) 0.121(3) 0.109(3) -0.020(2) 0.042(2) -0.011(2)
N2 0.0618(16) 0.0635(16) 0.0574(15) 0.0008(12) 0.0127(12) -0.0034(13)
N3 0.0499(14) 0.0626(15) 0.0604(15) -0.0010(12) 0.0011(11) -0.0030(11)
N4 0.0503(18) 0.145(3) 0.094(3) 0.011(2) 0.0166(17) 0.0142(19)
C1 0.0576(16) 0.0534(15) 0.0491(14) -0.0067(11) -0.0026(12) 0.0035(12)
C2 0.0567(16) 0.0633(16) 0.0508(14) -0.0041(12) -0.0034(12) -0.0056(13)
C3 0.0597(17) 0.0815(19) 0.0494(15) -0.0009(14) -0.0090(13) -0.0017(15)
C4 0.0710(18) 0.0771(18) 0.0445(14) -0.0032(13) -0.0046(13) 0.0026(15)
C5 0.0606(17) 0.0783(18) 0.0491(14) -0.0048(13) 0.0073(13) 0.0042(15)
C6 0.0555(16) 0.0662(17) 0.0515(14) -0.0040(13) 0.0017(12) 0.0079(13)
C7 0.0714(18) 0.091(2) 0.0429(13) 0.0118(14) -0.0037(13) 0.0017(16)
C8 0.0663(19) 0.096(2) 0.0579(17) 0.0131(16) -0.0035(14) 0.0008(17)
C9 0.0639(18) 0.097(2) 0.0586(17) 0.0174(16) -0.0020(14) 0.0103(17)
C10 0.0688(18) 0.085(2) 0.0563(16) 0.0234(14) -0.0041(14) 0.0048(16)
C11 0.0680(18) 0.088(2) 0.0546(15) 0.0201(15) 0.0008(14) -0.0009(16)
C12 0.0609(17) 0.091(2) 0.0521(15) 0.0164(15) 0.0031(13) 0.0067(16)
C13 0.079(2) 0.0687(18) 0.086(2) 0.0197(16) -0.0048(17) -0.0082(16)
C14 0.0744(19) 0.0603(17) 0.0778(19) 0.0179(15) -0.0045(16) 0.0023(15)
C15 0.074(2) 0.0659(18) 0.081(2) 0.0109(16) -0.0064(17) 0.0107(15)
C16 0.093(2) 0.0567(17) 0.078(2) -0.0004(15) -0.0007(18) 0.0087(16)
C17 0.089(2) 0.0489(16) 0.0797(19) -0.0006(14) -0.0079(17) -0.0029(15)
C18 0.085(2) 0.0591(17) 0.086(2) 0.0114(16) -0.0144(18) -0.0150(16)
C19 0.089(2) 0.0566(16) 0.0599(16) -0.0132(13) -0.0111(15) 0.0007(15)
C20 0.081(2) 0.0692(18) 0.0676(17) -0.0083(15) -0.0125(16) -0.0097(16)
C21 0.0705(19) 0.0710(18) 0.0589(16) -0.0063(14) -0.0084(14) -0.0009(15)
C22 0.0657(17) 0.0619(16) 0.0430(13) -0.0075(12) -0.0042(12) 0.0060(13)
C23 0.0621(17) 0.0648(17) 0.0539(15) -0.0094(13) 0.0012(13) 0.0076(14)
C24 0.0785(19) 0.0598(16) 0.0603(16) -0.0129(13) -0.0057(14) 0.0125(15)
C25 0.0531(15) 0.0568(15) 0.0426(12) 0.0061(11) 0.0008(11) 0.0078(12)
C26 0.0478(14) 0.0663(16) 0.0474(13) -0.0009(12) -0.0031(11) 0.0024(12)
C27 0.0452(14) 0.0614(15) 0.0458(13) 0.0051(11) 0.0030(11) 0.0058(11)
C28 0.0504(14) 0.0487(14) 0.0440(12) 0.0079(10) -0.0019(11) 0.0053(11)
C29 0.0468(14) 0.0504(14) 0.0566(14) 0.0076(11) -0.0028(11) 0.0017(11)
C30 0.0454(13) 0.0558(14) 0.0483(13) 0.0084(11) 0.0062(11) 0.0095(11)
C31 0.0587(19) 0.101(3) 0.076(2) 0.0070(19) 0.0135(17) 0.0094(18)
C32 0.0476(15) 0.0574(16) 0.0609(16) -0.0030(13) 0.0046(12) 0.0029(12)
C33 0.0577(18) 0.0686(19) 0.075(2) -0.0001(16) -0.0064(15) 0.0047(15)
C34 0.053(2) 0.101(3) 0.102(3) -0.002(2) -0.0049(19) 0.0107(18)
C35 0.0427(14) 0.0656(17) 0.0632(16) -0.0065(13) 0.0078(12) -0.0043(13)
C36 0.0528(18) 0.085(2) 0.096(2) -0.0125(19) 0.0210(18) 0.0022(16)
C37 0.087(3) 0.098(3) 0.086(2) -0.005(2) 0.032(2) -0.028(2)
C38 0.084(2) 0.078(2) 0.0705(19) -0.0020(17) 0.0143(18) -0.0207(18)
C39 0.129(3) 0.087(3) 0.120(3) 0.021(2) 0.015(2) 0.004(2)
C40 0.1458(16) 0.1428(18) 0.1437(17) 0.0008(10) -0.0013(9) -0.0022(10)
C41 0.1489(16) 0.1494(17) 0.1503(17) 0.0013(10) 0.0002(9) 0.0008(10)
C42 0.142(3) 0.139(3) 0.136(3) 0.017(3) 0.014(2) -0.009(2)
C43 0.150(2) 0.125(3) 0.127(3) 0.001(3) 0.009(3) -0.002(2)
C44 0.103(2) 0.124(3) 0.081(2) 0.001(2) -0.0124(17) 0.010(2)
C45 0.071(3) 0.133(4) 0.085(3) 0.001(3) 0.009(2) -0.010(2)
C46 0.060(2) 0.121(3) 0.088(3) 0.019(2) -0.0045(19) -0.012(2)
C47 0.075(3) 0.143(5) 0.154(5) -0.001(4) -0.006(3) -0.003(3)
C48 0.064(3) 0.133(4) 0.136(4) 0.023(3) 0.001(3) -0.010(3)
C49 0.083(3) 0.088(3) 0.159(5) -0.006(3) -0.036(3) -0.016(2)
C50 0.089(3) 0.160(5) 0.121(4) 0.011(4) 0.008(3) 0.019(3)
C51 0.086(4) 0.146(5) 0.188(6) 0.038(5) -0.018(4) -0.012(3)
C52 0.081(3) 0.097(3) 0.140(4) -0.013(3) -0.005(3) 0.026(3)
C53 0.0567(15) 0.0509(15) 0.0542(15) -0.0019(12) -0.0020(12) 0.0051(12)
C54 0.080(2) 0.094(2) 0.0431(14) 0.0028(15) -0.0034(14) 0.0048(18)
C55 0.081(2) 0.078(2) 0.074(2) 0.0285(17) -0.0017(17) 0.0075(17)
C56 0.105(2) 0.0557(17) 0.085(2) -0.0083(16) -0.0133(19) 0.0008(17)
C57 0.0599(16) 0.0671(17) 0.0426(13) -0.0014(12) -0.0002(11) 0.0079(13)
N01 0.076(4) 0.50(2) 0.302(13) -0.166(13) 0.008(6) 0.004(7)
N02 0.109(5) 0.199(7) 0.344(13) -0.097(8) 0.039(6) -0.047(5)
C01 0.131(4) 0.215(5) 0.179(5) -0.023(5) -0.004(4) 0.000(4)
C02 0.142(3) 0.168(4) 0.171(4) 0.005(3) -0.002(3) 0.004(3)
C03 0.146(4) 0.192(4) 0.167(4) 0.007(4) 0.002(4) -0.009(3)
C04 0.133(4) 0.176(4) 0.136(4) -0.007(3) 0.007(3) -0.004(3)
C05 0.123(3) 0.134(3) 0.120(3) -0.001(3) -0.005(3) 0.006(3)
C06 0.102(3) 0.120(3) 0.138(4) -0.004(3) -0.002(3) -0.007(3)

loop_
_atom_type_symbol
_atom_type_description
_atom_type_scat_dispersion_real
_atom_type_scat_dispersion_imag
_atom_type_scat_source
C C 0.0181 0.0091 'International Tables Vol C Tables 4.2.6.8 and 6.1.1.4'
H H 0.0000 0.0000 'International Tables Vol C Tables 4.2.6.8 and 6.1.1.4'
N N 0.0311 0.0180 'International Tables Vol C Tables 4.2.6.8 and 6.1.1.4'
O O 0.0492 0.0322 'International Tables Vol C Tables 4.2.6.8 and 6.1.1.4'

loop_
_geom_angle_atom_site_label_1
_geom_angle_atom_site_label_2
_geom_angle_atom_site_label_3
_geom_angle
C2 O1 C46 118.1(3)
C5 O2 C45 118.4(3)
C11 O3 C48 118.1(4)
C8 O4 C47 117.4(4)
C18 O5 C49 119.1(4)
C15 O6 C50 118.7(4)
C24 O7 C52 116.9(3)
C21 O8 C51 119.0(4)
C35 O9 C30 117.7(2)
C38 O10 C39 117.4(4)
C33 O11 C44 118.0(3)
C32 O12 C27 123.1(2)
C37 N1 C36 118.0(4)
C35 N2 C38 116.8(3)
C33 N3 C32 115.1(3)
C34 N4 C31 116.8(3)
C2 C1 C6 118.3(3)
C2 C1 C53 121.6(3)
C6 C1 C53 120.1(3)
O1 C2 C1 115.9(3)
O1 C2 C3 124.0(3)
C3 C2 C1 120.0(3)
C2 C3 H3 119.4
C2 C3 C4 121.3(3)
C4 C3 H3 119.4
C3 C4 C54 119.6(3)
C5 C4 C3 118.8(3)
C5 C4 C54 121.5(3)
O2 C5 C4 116.7(3)
O2 C5 C6 123.3(3)
C4 C5 C6 120.0(3)
C1 C6 H6 119.2
C5 C6 C1 121.6(3)
C5 C6 H6 119.2
C8 C7 C54 121.8(4)
C12 C7 C8 117.8(4)
C12 C7 C54 120.4(4)
O4 C8 C7 114.7(4)
O4 C8 C9 124.9(4)
C9 C8 C7 120.4(4)
C8 C9 H9 119.0
C10 C9 C8 121.9(4)
C10 C9 H9 119.0
C9 C10 C11 117.4(4)
C9 C10 C55 121.4(4)
C11 C10 C55 121.2(4)
O3 C11 C10 116.6(4)
O3 C11 C12 122.2(3)
C12 C11 C10 121.3(4)
C7 C12 C11 121.1(4)
C7 C12 H12 119.5
C11 C12 H12 119.5
C14 C13 H13 118.7
C14 C13 C18 122.6(4)
C18 C13 H13 118.7
C13 C14 C15 117.7(4)
C13 C14 C55 120.2(4)
C15 C14 C55 122.0(4)
O6 C15 C14 115.9(4)
O6 C15 C16 124.8(4)
C16 C15 C14 119.3(4)
C15 C16 H16 118.7
C17 C16 C15 122.6(4)
C17 C16 H16 118.7
C16 C17 C18 117.6(4)
C16 C17 C56 120.6(4)
C18 C17 C56 121.8(4)
O5 C18 C13 123.1(4)
O5 C18 C17 116.8(4)
C13 C18 C17 120.1(4)
C20 C19 C56 120.3(4)
C24 C19 C20 118.2(3)
C24 C19 C56 121.4(4)
C19 C20 H20 119.4
C21 C20 C19 121.2(4)
C21 C20 H20 119.4
O8 C21 C20 124.1(4)
O8 C21 C22 115.5(3)
C20 C21 C22 120.3(4)
C21 C22 C57 121.6(3)
C23 C22 C21 117.4(3)
C23 C22 C57 121.0(3)
C22 C23 H23 118.9
C24 C23 C22 122.3(4)
C24 C23 H23 118.9
O7 C24 C19 115.9(3)
O7 C24 C23 123.6(4)
C19 C24 C23 120.4(3)
C26 C25 C57 120.1(3)
C30 C25 C26 117.2(3)
C30 C25 C57 122.6(3)
C25 C26 H26 119.8
C27 C26 C25 120.4(3)
C27 C26 H26 119.8
C26 C27 O12 122.3(3)
C28 C27 O12 115.3(3)
C28 C27 C26 122.0(3)
C27 C28 C53 122.1(3)
C29 C28 C27 117.5(3)
C29 C28 C53 120.5(3)
C28 C29 H29 119.7
C30 C29 C28 120.7(3)
C30 C29 H29 119.7
C25 C30 O9 119.1(3)
C29 C30 O9 118.6(3)
C29 C30 C25 122.2(3)
N4 C31 H31 119.7
N4 C31 C32 120.6(4)
C32 C31 H31 119.7
O12 C32 C31 115.9(3)
N3 C32 O12 120.5(3)
N3 C32 C31 123.6(3)
O11 C33 C34 118.5(3)
N3 C33 O11 119.0(3)
N3 C33 C34 122.5(4)
N4 C34 C33 121.5(4)
N4 C34 H34 119.3
C33 C34 H34 119.3
O9 C35 C36 118.6(3)
N2 C35 O9 119.3(3)
N2 C35 C36 122.1(3)
N1 C36 C35 120.5(4)
N1 C36 H36 119.8
C35 C36 H36 119.8
N1 C37 H37 119.3
N1 C37 C38 121.5(4)
C38 C37 H37 119.3
O10 C38 N2 120.4(4)
O10 C38 C37 118.5(4)
N2 C38 C37 121.1(4)
O10 C39 H39A 112.9
O10 C39 H39B 112.9
O10 C39 C40 94.2(5)
H39A C39 H39B 110.3
C40 C39 H39A 112.9
C40 C39 H39B 112.9
C39 C40 H40A 110.7
C39 C40 H40B 110.7
H40A C40 H40B 108.8
C41 C40 C39 105.3(5)
C41 C40 H40A 110.7
C41 C40 H40B 110.7
C40 C41 H41A 111.0
C40 C41 H41B 111.0
C40 C41 C42 103.6(6)
H41A C41 H41B 109.0
C42 C41 H41A 111.0
C42 C41 H41B 111.0
C41 C42 H42A 112.4
C41 C42 H42B 112.4
C41 C42 C43 96.8(5)
H42A C42 H42B 110.0
C43 C42 H42A 112.4
C43 C42 H42B 112.4
C42 C43 H43A 110.5
C42 C43 H43B 110.5
H43A C43 H43B 108.7
C44 C43 C42 106.1(5)
C44 C43 H43A 110.5
C44 C43 H43B 110.5
O11 C44 C43 104.0(4)
O11 C44 H44A 110.9
O11 C44 H44B 110.9
C43 C44 H44A 110.9
C43 C44 H44B 110.9
H44A C44 H44B 109.0
O2 C45 H45A 109.5
O2 C45 H45B 109.5
O2 C45 H45C 109.5
H45A C45 H45B 109.5
H45A C45 H45C 109.5
H45B C45 H45C 109.5
O1 C46 H46A 109.5
O1 C46 H46B 109.5
O1 C46 H46C 109.5
H46A C46 H46B 109.5
H46A C46 H46C 109.5
H46B C46 H46C 109.5
O4 C47 H47A 109.5
O4 C47 H47B 109.5
O4 C47 H47C 109.5
H47A C47 H47B 109.5
H47A C47 H47C 109.5
H47B C47 H47C 109.5
O3 C48 H48A 109.5
O3 C48 H48B 109.5
O3 C48 H48C 109.5
H48A C48 H48B 109.5
H48A C48 H48C 109.5
H48B C48 H48C 109.5
O5 C49 H49A 109.5
O5 C49 H49B 109.5
O5 C49 H49C 109.5
H49A C49 H49B 109.5
H49A C49 H49C 109.5
H49B C49 H49C 109.5
O6 C50 H50A 109.5
O6 C50 H50B 109.5
O6 C50 H50C 109.5
H50A C50 H50B 109.5
H50A C50 H50C 109.5
H50B C50 H50C 109.5
O8 C51 H51A 109.5
O8 C51 H51B 109.5
O8 C51 H51C 109.5
H51A C51 H51B 109.5
H51A C51 H51C 109.5
H51B C51 H51C 109.5
O7 C52 H52A 109.5
O7 C52 H52B 109.5
O7 C52 H52C 109.5
H52A C52 H52B 109.5
H52A C52 H52C 109.5
H52B C52 H52C 109.5
C1 C53 C28 111.5(2)
C1 C53 H53A 109.3
C1 C53 H53B 109.3
C28 C53 H53A 109.3
C28 C53 H53B 109.3
H53A C53 H53B 108.0
C4 C54 H54A 109.4
C4 C54 H54B 109.4
C7 C54 C4 111.3(3)
C7 C54 H54A 109.4
C7 C54 H54B 109.4
H54A C54 H54B 108.0
C10 C55 H55A 109.2
C10 C55 H55B 109.2
C14 C55 C10 112.0(3)
C14 C55 H55A 109.2
C14 C55 H55B 109.2
H55A C55 H55B 107.9
C17 C56 C19 112.4(3)
C17 C56 H56A 109.1
C17 C56 H56B 109.1
C19 C56 H56A 109.1
C19 C56 H56B 109.1
H56A C56 H56B 107.9
C22 C57 C25 111.7(2)
C22 C57 H57A 109.3
C22 C57 H57B 109.3
C25 C57 H57A 109.3
C25 C57 H57B 109.3
H57A C57 H57B 107.9
N01 C01 C02 156.6(14)
C01 C02 H02A 110.9
C01 C02 H02B 110.9
C01 C02 C03 104.2(8)
H02A C02 H02B 108.9
C03 C02 H02A 110.9
C03 C02 H02B 110.9
C02 C03 H03A 108.8
C02 C03 H03B 108.8
C02 C03 C04 113.9(8)
H03A C03 H03B 107.7
C04 C03 H03A 108.8
C04 C03 H03B 108.8
C03 C04 H04A 110.3
C03 C04 H04B 110.3
H04A C04 H04B 108.5
C05 C04 C03 107.1(7)
C05 C04 H04A 110.3
C05 C04 H04B 110.3
C04 C05 H05A 109.5
C04 C05 H05B 109.5
H05A C05 H05B 108.1
C06 C05 C04 110.7(6)
C06 C05 H05A 109.5
C06 C05 H05B 109.5
N02 C06 C05 171.3(9)

loop_
_geom_bond_atom_site_label_1
_geom_bond_atom_site_label_2
_geom_bond_distance
O1 C2 1.384(4)
O1 C46 1.404(5)
O2 C5 1.370(4)
O2 C45 1.416(5)
O3 C11 1.383(5)
O3 C48 1.409(6)
O4 C8 1.385(5)
O4 C47 1.397(6)
O5 C18 1.382(5)
O5 C49 1.411(7)
O6 C15 1.354(5)
O6 C50 1.398(6)
O7 C24 1.377(5)
O7 C52 1.419(6)
O8 C21 1.367(5)
O8 C51 1.392(7)
O9 C30 1.405(3)
O9 C35 1.352(4)
O10 C38 1.325(6)
O10 C39 1.390(7)
O11 C33 1.365(5)
O11 C44 1.438(6)
O12 C27 1.396(3)
O12 C32 1.360(4)
N1 C36 1.321(6)
N1 C37 1.304(7)
N2 C35 1.307(4)
N2 C38 1.335(5)
N3 C32 1.315(4)
N3 C33 1.313(4)
N4 C31 1.331(5)
N4 C34 1.302(6)
C1 C2 1.394(4)
C1 C6 1.394(4)
C1 C53 1.507(4)
C2 C3 1.393(5)
C3 H3 0.9300
C3 C4 1.394(5)
C4 C5 1.385(5)
C4 C54 1.521(5)
C5 C6 1.392(5)
C6 H6 0.9300
C7 C8 1.400(5)
C7 C12 1.382(5)
C7 C54 1.511(6)
C8 C9 1.393(6)
C9 H9 0.9300
C9 C10 1.373(6)
C10 C11 1.395(5)
C10 C55 1.519(6)
C11 C12 1.392(6)
C12 H12 0.9300
C13 H13 0.9300
C13 C14 1.382(6)
C13 C18 1.383(6)
C14 C15 1.413(6)
C14 C55 1.499(6)
C15 C16 1.396(6)
C16 H16 0.9300
C16 C17 1.382(6)
C17 C18 1.405(6)
C17 C56 1.493(6)
C19 C20 1.394(6)
C19 C24 1.379(6)
C19 C56 1.530(5)
C20 H20 0.9300
C20 C21 1.387(6)
C21 C22 1.401(5)
C22 C23 1.382(5)
C22 C57 1.493(5)
C23 H23 0.9300
C23 C24 1.381(5)
C25 C26 1.392(4)
C25 C30 1.385(4)
C25 C57 1.519(4)
C26 H26 0.9300
C26 C27 1.385(4)
C27 C28 1.385(4)
C28 C29 1.384(4)
C28 C53 1.517(4)
C29 H29 0.9300
C29 C30 1.381(4)
C31 H31 0.9300
C31 C32 1.361(5)
C33 C34 1.380(6)
C34 H34 0.9300
C35 C36 1.389(5)
C36 H36 0.9300
C37 H37 0.9300
C37 C38 1.383(6)
C39 H39A 0.9700
C39 H39B 0.9700
C39 C40 1.548(10)
C40 H40A 0.9700
C40 H40B 0.9700
C40 C41 1.5188(10)
C41 H41A 0.9700
C41 H41B 0.9700
C41 C42 1.534(5)
C42 H42A 0.9700
C42 H42B 0.9700
C42 C43 1.596(10)
C43 H43A 0.9700
C43 H43B 0.9700
C43 C44 1.5195(10)
C44 H44A 0.9700
C44 H44B 0.9700
C45 H45A 0.9600
C45 H45B 0.9600
C45 H45C 0.9600
C46 H46A 0.9600
C46 H46B 0.9600
C46 H46C 0.9600
C47 H47A 0.9600
C47 H47B 0.9600
C47 H47C 0.9600
C48 H48A 0.9600
C48 H48B 0.9600
C48 H48C 0.9600
C49 H49A 0.9600
C49 H49B 0.9600
C49 H49C 0.9600
C50 H50A 0.9600
C50 H50B 0.9600
C50 H50C 0.9600
C51 H51A 0.9600
C51 H51B 0.9600
C51 H51C 0.9600
C52 H52A 0.9600
C52 H52B 0.9600
C52 H52C 0.9600
C53 H53A 0.9700
C53 H53B 0.9700
C54 H54A 0.9700
C54 H54B 0.9700
C55 H55A 0.9700
C55 H55B 0.9700
C56 H56A 0.9700
C56 H56B 0.9700
C57 H57A 0.9700
C57 H57B 0.9700
N01 C01 1.125(10)
N02 C06 1.079(8)
C01 C02 1.476(12)
C02 H02A 0.9700
C02 H02B 0.9700
C02 C03 1.477(6)
C03 H03A 0.9700
C03 H03B 0.9700
C03 C04 1.545(11)
C04 H04A 0.9700
C04 H04B 0.9700
C04 C05 1.485(6)
C05 H05A 0.9700
C05 H05B 0.9700
C05 C06 1.438(9)

loop_
_geom_torsion_atom_site_label_1
_geom_torsion_atom_site_label_2
_geom_torsion_atom_site_label_3
_geom_torsion_atom_site_label_4
_geom_torsion
O1 C2 C3 C4 178.5(3)
O2 C5 C6 C1 178.8(3)
O3 C11 C12 C7 -178.5(3)
O4 C8 C9 C10 179.0(3)
O6 C15 C16 C17 177.9(4)
O8 C21 C22 C23 178.3(3)
O8 C21 C22 C57 -3.2(5)
O9 C35 C36 N1 -178.3(4)
O10 C39 C40 C41 179.6(6)
O11 C33 C34 N4 -178.2(4)
O12 C27 C28 C29 -173.6(2)
O12 C27 C28 C53 5.3(4)
N1 C37 C38 O10 -178.2(4)
N1 C37 C38 N2 3.0(7)
N2 C35 C36 N1 -0.4(6)
N3 C33 C34 N4 0.3(7)
N4 C31 C32 O12 -177.8(4)
N4 C31 C32 N3 -1.2(6)
C1 C2 C3 C4 -0.7(5)
C2 C1 C6 C5 1.8(5)
C2 C1 C53 C28 -91.0(3)
C2 C3 C4 C5 0.2(5)
C2 C3 C4 C54 -176.1(3)
C3 C4 C5 O2 -179.8(3)
C3 C4 C5 C6 1.2(5)
C3 C4 C54 C7 92.9(4)
C4 C5 C6 C1 -2.3(5)
C5 C4 C54 C7 -83.4(4)
C6 C1 C2 O1 -179.6(3)
C6 C1 C2 C3 -0.3(5)
C6 C1 C53 C28 87.5(3)
C7 C8 C9 C10 -0.6(5)
C8 C7 C12 C11 0.7(5)
C8 C7 C54 C4 -93.1(4)
C8 C9 C10 C11 2.1(5)
C8 C9 C10 C55 -178.3(3)
C9 C10 C11 O3 177.1(3)
C9 C10 C11 C12 -2.2(5)
C9 C10 C55 C14 92.0(4)
C10 C11 C12 C7 0.8(5)
C11 C10 C55 C14 -88.4(4)
C12 C7 C8 O4 179.5(3)
C12 C7 C8 C9 -0.8(5)
C12 C7 C54 C4 86.0(4)
C13 C14 C15 O6 -179.6(3)
C13 C14 C15 C16 0.2(5)
C13 C14 C55 C10 81.2(4)
C14 C13 C18 O5 178.6(3)
C14 C13 C18 C17 -3.0(6)
C14 C15 C16 C17 -1.9(6)
C15 C14 C55 C10 -96.8(4)
C15 C16 C17 C18 1.2(6)
C15 C16 C17 C56 -177.8(3)
C16 C17 C18 O5 179.8(3)
C16 C17 C18 C13 1.2(5)
C16 C17 C56 C19 96.9(4)
C18 C13 C14 C15 2.2(6)
C18 C13 C14 C55 -176.0(4)
C18 C17 C56 C19 -82.0(5)
C19 C20 C21 O8 179.4(3)
C19 C20 C21 C22 -0.1(5)
C20 C19 C24 O7 178.5(3)
C20 C19 C24 C23 -2.2(5)
C20 C19 C56 C17 92.6(4)
C20 C21 C22 C23 -2.2(5)
C20 C21 C22 C57 176.3(3)
C21 C22 C23 C24 2.3(5)
C21 C22 C57 C25 -89.8(4)
C22 C23 C24 O7 179.1(3)
C22 C23 C24 C19 -0.1(5)
C23 C22 C57 C25 88.6(3)
C24 C19 C20 C21 2.3(5)
C24 C19 C56 C17 -85.8(5)
C25 C26 C27 O12 173.5(3)
C25 C26 C27 C28 0.4(5)
C26 C25 C30 O9 -174.4(2)
C26 C25 C30 C29 0.8(4)
C26 C25 C57 C22 88.4(3)
C26 C27 C28 C29 -0.1(4)
C26 C27 C28 C53 178.9(3)
C27 O12 C32 N3 14.9(5)
C27 O12 C32 C31 -168.3(3)
C27 C28 C29 C30 0.1(4)
C27 C28 C53 C1 -92.9(3)
C28 C29 C30 O9 174.8(2)
C28 C29 C30 C25 -0.5(4)
C29 C28 C53 C1 86.0(3)
C30 O9 C35 N2 -10.9(4)
C30 O9 C35 C36 167.1(3)
C30 C25 C26 C27 -0.8(4)
C30 C25 C57 C22 -90.0(4)
C31 N4 C34 C33 -1.0(7)
C32 O12 C27 C26 41.4(5)
C32 O12 C27 C28 -145.1(3)
C32 N3 C33 O11 178.5(3)
C32 N3 C33 C34 0.0(5)
C33 O11 C44 C43 90.3(5)
C33 N3 C32 O12 176.9(3)
C33 N3 C32 C31 0.4(5)
C34 N4 C31 C32 1.4(7)
C35 O9 C30 C25 -93.1(3)
C35 O9 C30 C29 91.5(3)
C35 N2 C38 O10 179.2(4)
C35 N2 C38 C37 -2.0(6)
C36 N1 C37 C38 -2.5(7)
C37 N1 C36 C35 1.2(7)
C38 O10 C39 C40 83.8(6)
C38 N2 C35 O9 178.7(3)
C38 N2 C35 C36 0.8(5)
C39 O10 C38 N2 2.4(7)
C39 O10 C38 C37 -176.5(5)
C39 C40 C41 C42 174.5(6)
C40 C41 C42 C43 -169.1(6)
C41 C42 C43 C44 142.0(6)
C42 C43 C44 O11 -175.5(5)
C44 O11 C33 N3 -11.3(5)
C44 O11 C33 C34 167.3(4)
C45 O2 C5 C4 173.3(4)
C45 O2 C5 C6 -7.7(6)
C46 O1 C2 C1 176.8(3)
C46 O1 C2 C3 -2.5(5)
C47 O4 C8 C7 179.2(4)
C47 O4 C8 C9 -0.5(6)
C48 O3 C11 C10 174.1(4)
C48 O3 C11 C12 -6.6(6)
C49 O5 C18 C13 -14.8(6)
C49 O5 C18 C17 166.7(4)
C50 O6 C15 C14 -175.1(4)
C50 O6 C15 C16 5.1(7)
C51 O8 C21 C20 1.3(7)
C51 O8 C21 C22 -179.2(5)
C52 O7 C24 C19 -172.8(4)
C52 O7 C24 C23 7.9(6)
C53 C1 C2 O1 -1.2(4)
C53 C1 C2 C3 178.2(3)
C53 C1 C6 C5 -176.7(3)
C53 C28 C29 C30 -178.9(3)
C54 C4 C5 O2 -3.5(5)
C54 C4 C5 C6 177.5(3)
C54 C7 C8 O4 -1.4(5)
C54 C7 C8 C9 178.3(3)
C54 C7 C12 C11 -178.4(3)
C55 C10 C11 O3 -2.4(5)
C55 C10 C11 C12 178.2(3)
C55 C14 C15 O6 -1.5(6)
C55 C14 C15 C16 178.3(3)
C56 C17 C18 O5 -1.3(5)
C56 C17 C18 C13 -179.8(3)
C56 C19 C20 C21 -176.2(3)
C56 C19 C24 O7 -3.0(5)
C56 C19 C24 C23 176.3(3)
C57 C22 C23 C24 -176.2(3)
C57 C25 C26 C27 -179.3(3)
C57 C25 C30 O9 4.1(4)
C57 C25 C30 C29 179.3(3)
N01 C01 C02 C03 164(3)
C01 C02 C03 C04 -172.4(8)
C02 C03 C04 C05 -94.8(10)
C03 C04 C05 C06 -171.8(7)
